data_7058797
loop_
_publ_author_name
'Przychodze\'n, Witold'
'Chojnacki, Jaros\/law'
'Nierzwicki, \/Lukasz'

_publ_section_title
;
 Medium-sized cyclic bis(anisylphosphonothioyl)disulfanes and their
 corresponding cyclic sulfane-structures and most characteristic reactions
;
_journal_issue 38
_journal_name_full 'New Journal of Chemistry'
_journal_page_first 15413
_journal_paper_doi 10.1039/C9NJ03682B
_journal_volume 43
_journal_year 2019
_chemical_formula_moiety 'C20 H26 O4 P2 S4'
_chemical_formula_sum 'C20 H26 O4 P2 S4'
_chemical_formula_weight 520.59
_space_group_crystal_system triclinic
_space_group_IT_number 2
_space_group_name_Hall '-P 1'
_space_group_name_H-M_alt 'P -1'
_symmetry_space_group_name_Hall '-P 1'
_symmetry_space_group_name_H-M 'P -1'
_atom_sites_solution_hydrogens geom
_atom_sites_solution_primary direct
_atom_sites_solution_secondary fmap
_audit_creation_date 2019-08-20
_audit_creation_method
;
Olex2 1.2
(compiled 2018.05.29 svn.r3508 for OlexSys, GUI svn.r5506)
;
_audit_update_record
;
2019-08-20 deposited with the CCDC.    2019-08-27 downloaded from the CCDC.
;
_cell_angle_alpha 71.900(9)
_cell_angle_beta 67.807(9)
_cell_angle_gamma 82.881(9)
_cell_formula_units_Z 2
_cell_length_a 10.4186(13)
_cell_length_b 10.5778(11)
_cell_length_c 12.5703(15)
_cell_measurement_reflns_used 3058
_cell_measurement_temperature 120(2)
_cell_measurement_theta_max 27.88
_cell_measurement_theta_min 3.32
_cell_volume 1219.2(3)
_computing_cell_refinement 'STOE X-AREA'
_computing_data_collection 'STOE X-AREA'
_computing_data_reduction 'STOE X-RED'
_computing_molecular_graphics 'Olex2 (Dolomanov et al., 2009)'
_computing_publication_material 'Olex2 (Dolomanov et al., 2009)'
_computing_structure_refinement 'ShelXL (Sheldrick, 2015)'
_computing_structure_solution 'SHELXS (Sheldrick, 2008)'
_diffrn_ambient_temperature 120
_diffrn_detector_area_resol_mean 6.67
_diffrn_measured_fraction_theta_full 0.966
_diffrn_measured_fraction_theta_max 0.965
_diffrn_measurement_device_type 'STOE IPDS 2T'
_diffrn_measurement_method 'rotation method'
_diffrn_radiation_type MoK\a
_diffrn_radiation_wavelength 0.71073
_diffrn_reflns_av_R_equivalents 0.1088
_diffrn_reflns_av_unetI/netI 0.0764
_diffrn_reflns_Laue_measured_fraction_full 0.966
_diffrn_reflns_Laue_measured_fraction_max 0.965
_diffrn_reflns_limit_h_max 13
_diffrn_reflns_limit_h_min -13
_diffrn_reflns_limit_k_max 13
_diffrn_reflns_limit_k_min -13
_diffrn_reflns_limit_l_max 16
_diffrn_reflns_limit_l_min -16
_diffrn_reflns_number 9505
_diffrn_reflns_point_group_measured_fraction_full 0.966
_diffrn_reflns_point_group_measured_fraction_max 0.965
_diffrn_reflns_theta_full 25.242
_diffrn_reflns_theta_max 27.360
_diffrn_reflns_theta_min 3.252
_diffrn_source 'GeniX Mo, 0.05 x 0.05 mm2 microfocus'
_exptl_absorpt_coefficient_mu 0.545
_exptl_absorpt_correction_type none
_exptl_crystal_colour colourless
_exptl_crystal_colour_primary colourless
_exptl_crystal_density_diffrn 1.418
_exptl_crystal_density_method 'not measured'
_exptl_crystal_description needles
_exptl_crystal_F_000 544
_exptl_crystal_size_max 0.31
_exptl_crystal_size_mid 0.148
_exptl_crystal_size_min 0.05
_refine_diff_density_max 0.816
_refine_diff_density_min -0.841
_refine_diff_density_rms 0.173
_refine_ls_extinction_method none
_refine_ls_goodness_of_fit_ref 1.066
_refine_ls_hydrogen_treatment constr
_refine_ls_matrix_type full
_refine_ls_number_parameters 273
_refine_ls_number_reflns 5339
_refine_ls_number_restraints 0
_refine_ls_restrained_S_all 1.066
_refine_ls_R_factor_all 0.0745
_refine_ls_R_factor_gt 0.0681
_refine_ls_shift/su_max 0.001
_refine_ls_shift/su_mean 0.000
_refine_ls_structure_factor_coef Fsqd
_refine_ls_weighting_details 'w=1/[\s^2^(Fo^2^)+(0.1490P)^2^+0.0625P] where P=(Fo^2^+2Fc^2^)/3'
_refine_ls_weighting_scheme calc
_refine_ls_wR_factor_gt 0.1780
_refine_ls_wR_factor_ref 0.1934
_reflns_Friedel_coverage 0.000
_reflns_number_gt 4702
_reflns_number_total 5339
_reflns_threshold_expression 'I > 2\s(I)'
_cod_data_source_file c9nj03682b2.cif
_cod_data_source_block 2d_triclinic
_cod_depositor_comments 'Adding full bibliography for 7058796--7058807.cif.'
_cod_database_code 7058797
_shelx_shelxl_version_number 2018/3
_shelx_space_group_comment
;
The symmetry employed for this shelxl refinement is uniquely defined
by the following loop, which should always be used as a source of
symmetry information in preference to the above space-group names.
They are only intended as comments.
;
_shelx_estimated_absorpt_t_max 0.973
_shelx_estimated_absorpt_t_min 0.849
_olex2_refinement_description
;
1. Fixed Uiso
 At 1.2 times of:
  All C(H) groups, All C(H,H) groups
 At 1.5 times of:
  All C(H,H,H) groups
2.a Secondary CH2 refined with riding coordinates:
 C1(H1A,H1B), C2(H2A,H2B), C3(H3A,H3B), C4(H4A,H4B), C5(H5A,H5B), C6(H6A,H6B)
2.b Aromatic/amide H refined with riding coordinates:
 C11(H11), C12(H12), C14(H14), C15(H15), C21(H21), C22(H22), C24(H24), C25(H25)
2.c Idealised Me refined as rotating group:
 C16(H16A,H16B,H16C), C26(H26A,H26B,H26C)
;
_olex2_submission_special_instructions 'No special instructions were received'

loop_
_space_group_symop_operation_xyz
'x, y, z'
'-x, -y, -z'

loop_
_atom_site_label
_atom_site_type_symbol
_atom_site_fract_x
_atom_site_fract_y
_atom_site_fract_z
_atom_site_U_iso_or_equiv
_atom_site_adp_type
_atom_site_occupancy
_atom_site_site_symmetry_order
_atom_site_calc_flag
_atom_site_refinement_flags_posn
P1 P 0.89494(7) -0.23440(6) 0.23767(5) 0.02072(19) Uani 1 1 d .
P2 P 0.78656(6) 0.13867(6) 0.38360(5) 0.01950(19) Uani 1 1 d .
S1 S 0.99079(6) -0.10067(6) 0.27865(6) 0.02400(19) Uani 1 1 d .
S2 S 0.84310(7) -0.06328(6) 0.43105(5) 0.02381(19) Uani 1 1 d .
S3 S 1.04887(7) -0.30558(6) 0.12753(6) 0.0280(2) Uani 1 1 d .
S4 S 0.68802(7) 0.16597(6) 0.53935(5) 0.0265(2) Uani 1 1 d .
O1 O 0.7776(2) -0.15686(19) 0.19044(16) 0.0264(4) Uani 1 1 d .
O2 O 0.70352(19) 0.16294(17) 0.29568(15) 0.0231(4) Uani 1 1 d .
O3 O 0.5703(2) -0.5913(2) 0.71203(17) 0.0313(4) Uani 1 1 d .
O4 O 1.3080(2) 0.4351(2) 0.07933(19) 0.0321(4) Uani 1 1 d .
C1 C 0.8142(3) -0.0547(3) 0.0740(2) 0.0275(5) Uani 1 1 d .
H1A H 0.894313 -0.084879 0.013593 0.033 Uiso 1 1 calc R
H1B H 0.839534 0.028848 0.080724 0.033 Uiso 1 1 calc R
C2 C 0.6889(3) -0.0320(3) 0.0367(2) 0.0282(5) Uani 1 1 d .
H2A H 0.667480 -0.115743 0.027476 0.034 Uiso 1 1 calc R
H2B H 0.711802 0.035864 -0.042331 0.034 Uiso 1 1 calc R
C3 C 0.5603(3) 0.0138(3) 0.1266(2) 0.0260(5) Uani 1 1 d .
H3A H 0.545468 -0.047408 0.207856 0.031 Uiso 1 1 calc R
H3B H 0.478490 0.007780 0.106587 0.031 Uiso 1 1 calc R
C4 C 0.5708(3) 0.1568(3) 0.1286(2) 0.0266(5) Uani 1 1 d .
H4A H 0.669811 0.179128 0.101289 0.032 Uiso 1 1 calc R
H4B H 0.531583 0.218774 0.071153 0.032 Uiso 1 1 calc R
C5 C 0.4957(3) 0.1776(3) 0.2516(2) 0.0253(5) Uani 1 1 d .
H5A H 0.490938 0.274125 0.243269 0.030 Uiso 1 1 calc R
H5B H 0.399468 0.145208 0.283053 0.030 Uiso 1 1 calc R
C6 C 0.5640(3) 0.1075(3) 0.3414(2) 0.0238(5) Uani 1 1 d .
H6A H 0.509255 0.121856 0.420478 0.029 Uiso 1 1 calc R
H6B H 0.569977 0.010659 0.351050 0.029 Uiso 1 1 calc R
C10 C 0.7945(3) -0.3455(2) 0.3764(2) 0.0215(5) Uani 1 1 d .
C11 C 0.8624(3) -0.4510(2) 0.4348(2) 0.0249(5) Uani 1 1 d .
H11 H 0.958649 -0.465418 0.396617 0.030 Uiso 1 1 calc R
C12 C 0.7913(3) -0.5347(2) 0.5474(2) 0.0255(5) Uani 1 1 d .
H12 H 0.838460 -0.605216 0.586455 0.031 Uiso 1 1 calc R
C13 C 0.6503(3) -0.5138(2) 0.6023(2) 0.0240(5) Uani 1 1 d .
C14 C 0.5806(3) -0.4102(3) 0.5450(2) 0.0270(5) Uani 1 1 d .
H14 H 0.483936 -0.397299 0.582495 0.032 Uiso 1 1 calc R
C15 C 0.6529(3) -0.3266(2) 0.4335(2) 0.0243(5) Uani 1 1 d .
H15 H 0.605675 -0.255366 0.395370 0.029 Uiso 1 1 calc R
C16 C 0.6393(4) -0.6886(3) 0.7803(2) 0.0343(6) Uani 1 1 d .
H16A H 0.689128 -0.751741 0.735387 0.051 Uiso 1 1 calc GR
H16B H 0.570857 -0.736461 0.856946 0.051 Uiso 1 1 calc GR
H16C H 0.705333 -0.644391 0.795333 0.051 Uiso 1 1 calc GR
C20 C 0.9393(3) 0.2324(2) 0.2878(2) 0.0216(5) Uani 1 1 d .
C21 C 1.0261(3) 0.2606(2) 0.3391(2) 0.0240(5) Uani 1 1 d .
H21 H 1.001005 0.233150 0.423775 0.029 Uiso 1 1 calc R
C22 C 1.1485(3) 0.3283(3) 0.2670(2) 0.0265(5) Uani 1 1 d .
H22 H 1.207453 0.347174 0.302101 0.032 Uiso 1 1 calc R
C23 C 1.1855(3) 0.3688(2) 0.1426(2) 0.0236(5) Uani 1 1 d .
C24 C 1.0997(3) 0.3426(3) 0.0896(2) 0.0263(5) Uani 1 1 d .
H24 H 1.124112 0.371813 0.004996 0.032 Uiso 1 1 calc R
C25 C 0.9778(3) 0.2731(3) 0.1629(2) 0.0255(5) Uani 1 1 d .
H25 H 0.919714 0.252766 0.127678 0.031 Uiso 1 1 calc R
C26 C 1.3468(3) 0.4830(3) -0.0478(3) 0.0387(7) Uani 1 1 d .
H26A H 1.439852 0.521156 -0.083219 0.058 Uiso 1 1 calc GR
H26B H 1.280543 0.551532 -0.068028 0.058 Uiso 1 1 calc GR
H26C H 1.346624 0.409299 -0.079460 0.058 Uiso 1 1 calc GR

loop_
_atom_site_aniso_label
_atom_site_aniso_U_11
_atom_site_aniso_U_22
_atom_site_aniso_U_33
_atom_site_aniso_U_23
_atom_site_aniso_U_13
_atom_site_aniso_U_12
P1 0.0192(3) 0.0198(3) 0.0194(3) -0.0031(2) -0.0047(3) -0.0010(2)
P2 0.0185(3) 0.0202(3) 0.0170(3) -0.0037(2) -0.0039(3) -0.0032(2)
S1 0.0192(3) 0.0224(3) 0.0269(3) -0.0072(2) -0.0034(3) -0.0032(2)
S2 0.0277(4) 0.0199(3) 0.0186(3) -0.0018(2) -0.0050(3) -0.0025(2)
S3 0.0273(4) 0.0295(4) 0.0229(3) -0.0093(2) -0.0042(3) 0.0038(3)
S4 0.0239(4) 0.0321(4) 0.0205(3) -0.0105(2) -0.0010(3) -0.0053(3)
O1 0.0211(9) 0.0288(9) 0.0236(9) -0.0004(7) -0.0072(8) -0.0017(7)
O2 0.0197(9) 0.0267(9) 0.0187(8) -0.0014(6) -0.0048(7) -0.0058(7)
O3 0.0298(10) 0.0336(10) 0.0192(9) 0.0015(7) -0.0027(8) -0.0043(8)
O4 0.0206(10) 0.0335(10) 0.0335(10) -0.0056(8) -0.0005(8) -0.0096(8)
C1 0.0229(13) 0.0289(13) 0.0207(11) 0.0040(9) -0.0049(10) -0.0034(10)
C2 0.0295(14) 0.0338(13) 0.0206(11) -0.0049(10) -0.0105(11) -0.0005(10)
C3 0.0236(13) 0.0312(13) 0.0233(11) -0.0053(9) -0.0095(10) -0.0042(10)
C4 0.0258(13) 0.0304(13) 0.0193(11) -0.0024(9) -0.0072(10) -0.0005(10)
C5 0.0206(12) 0.0274(12) 0.0254(12) -0.0058(10) -0.0065(10) -0.0013(9)
C6 0.0181(12) 0.0279(12) 0.0176(11) 0.0010(9) -0.0012(9) -0.0095(9)
C10 0.0226(12) 0.0186(10) 0.0217(11) -0.0037(8) -0.0072(10) -0.0025(9)
C11 0.0230(12) 0.0227(11) 0.0266(12) -0.0049(9) -0.0075(10) -0.0019(9)
C12 0.0268(13) 0.0221(11) 0.0254(12) -0.0036(9) -0.0093(11) -0.0011(9)
C13 0.0295(14) 0.0242(11) 0.0159(10) -0.0029(9) -0.0053(10) -0.0079(10)
C14 0.0234(13) 0.0283(13) 0.0248(12) -0.0075(10) -0.0033(11) -0.0014(10)
C15 0.0244(13) 0.0215(11) 0.0218(11) -0.0018(9) -0.0055(10) -0.0024(9)
C16 0.0424(17) 0.0337(14) 0.0222(12) -0.0018(10) -0.0114(13) -0.0015(12)
C20 0.0212(12) 0.0186(10) 0.0226(11) -0.0050(8) -0.0053(10) -0.0029(8)
C21 0.0235(12) 0.0249(12) 0.0223(11) -0.0057(9) -0.0072(10) -0.0010(9)
C22 0.0210(12) 0.0306(13) 0.0295(13) -0.0089(10) -0.0104(11) -0.0013(9)
C23 0.0172(11) 0.0201(11) 0.0284(12) -0.0060(9) -0.0025(10) -0.0022(8)
C24 0.0255(13) 0.0277(12) 0.0210(11) -0.0054(9) -0.0030(11) -0.0054(10)
C25 0.0252(13) 0.0261(12) 0.0237(12) -0.0058(9) -0.0060(10) -0.0075(9)
C26 0.0301(15) 0.0369(15) 0.0344(15) -0.0008(12) 0.0007(13) -0.0128(12)

loop_
_atom_type_symbol
_atom_type_description
_atom_type_scat_dispersion_real
_atom_type_scat_dispersion_imag
_atom_type_scat_source
C C 0.0033 0.0016 'International Tables Vol C Tables 4.2.6.8 and 6.1.1.4'
H H 0.0000 0.0000 'International Tables Vol C Tables 4.2.6.8 and 6.1.1.4'
O O 0.0106 0.0060 'International Tables Vol C Tables 4.2.6.8 and 6.1.1.4'
P P 0.1023 0.0942 'International Tables Vol C Tables 4.2.6.8 and 6.1.1.4'
S S 0.1246 0.1234 'International Tables Vol C Tables 4.2.6.8 and 6.1.1.4'

loop_
_geom_angle_atom_site_label_1
_geom_angle_atom_site_label_2
_geom_angle_atom_site_label_3
_geom_angle
S3 P1 S1 103.16(4)
O1 P1 S1 108.66(8)
O1 P1 S3 117.48(8)
O1 P1 C10 101.38(11)
C10 P1 S1 107.10(8)
C10 P1 S3 118.54(9)
S4 P2 S2 101.39(4)
O2 P2 S2 109.73(7)
O2 P2 S4 117.54(8)
O2 P2 C20 101.32(10)
C20 P2 S2 108.26(9)
C20 P2 S4 118.40(8)
S2 S1 P1 104.81(4)
S1 S2 P2 107.23(4)
C1 O1 P1 120.49(17)
C6 O2 P2 119.62(15)
C13 O3 C16 117.6(2)
C23 O4 C26 117.3(2)
O1 C1 H1A 110.2
O1 C1 H1B 110.2
O1 C1 C2 107.6(2)
H1A C1 H1B 108.5
C2 C1 H1A 110.2
C2 C1 H1B 110.2
C1 C2 H2A 108.9
C1 C2 H2B 108.9
C1 C2 C3 113.1(2)
H2A C2 H2B 107.8
C3 C2 H2A 108.9
C3 C2 H2B 108.9
C2 C3 H3A 108.9
C2 C3 H3B 108.9
C2 C3 C4 113.5(2)
H3A C3 H3B 107.7
C4 C3 H3A 108.9
C4 C3 H3B 108.9
C3 C4 H4A 108.9
C3 C4 H4B 108.9
H4A C4 H4B 107.7
C5 C4 C3 113.4(2)
C5 C4 H4A 108.9
C5 C4 H4B 108.9
C4 C5 H5A 108.8
C4 C5 H5B 108.8
H5A C5 H5B 107.7
C6 C5 C4 113.6(2)
C6 C5 H5A 108.8
C6 C5 H5B 108.8
O2 C6 C5 107.60(19)
O2 C6 H6A 110.2
O2 C6 H6B 110.2
C5 C6 H6A 110.2
C5 C6 H6B 110.2
H6A C6 H6B 108.5
C11 C10 P1 118.6(2)
C15 C10 P1 122.66(19)
C15 C10 C11 118.6(2)
C10 C11 H11 119.4
C12 C11 C10 121.1(3)
C12 C11 H11 119.4
C11 C12 H12 120.4
C11 C12 C13 119.2(2)
C13 C12 H12 120.4
O3 C13 C12 123.9(2)
O3 C13 C14 115.6(2)
C12 C13 C14 120.5(2)
C13 C14 H14 120.1
C15 C14 C13 119.7(3)
C15 C14 H14 120.1
C10 C15 H15 119.6
C14 C15 C10 120.9(2)
C14 C15 H15 119.6
O3 C16 H16A 109.5
O3 C16 H16B 109.5
O3 C16 H16C 109.5
H16A C16 H16B 109.5
H16A C16 H16C 109.5
H16B C16 H16C 109.5
C21 C20 P2 118.69(19)
C21 C20 C25 119.3(2)
C25 C20 P2 121.95(18)
C20 C21 H21 119.9
C22 C21 C20 120.2(2)
C22 C21 H21 119.9
C21 C22 H22 120.0
C21 C22 C23 120.0(2)
C23 C22 H22 120.0
O4 C23 C22 115.6(2)
O4 C23 C24 123.7(2)
C22 C23 C24 120.7(2)
C23 C24 H24 120.6
C25 C24 C23 118.7(2)
C25 C24 H24 120.6
C20 C25 H25 119.5
C24 C25 C20 121.0(2)
C24 C25 H25 119.5
O4 C26 H26A 109.5
O4 C26 H26B 109.5
O4 C26 H26C 109.5
H26A C26 H26B 109.5
H26A C26 H26C 109.5
H26B C26 H26C 109.5

loop_
_geom_bond_atom_site_label_1
_geom_bond_atom_site_label_2
_geom_bond_distance
P1 S1 2.1108(8)
P1 S3 1.9305(9)
P1 O1 1.5869(19)
P1 C10 1.780(3)
P2 S2 2.1043(9)
P2 S4 1.9313(9)
P2 O2 1.5896(17)
P2 C20 1.780(2)
S1 S2 2.0705(9)
O1 C1 1.467(3)
O2 C6 1.469(3)
O3 C13 1.366(3)
O3 C16 1.431(3)
O4 C23 1.364(3)
O4 C26 1.426(4)
C1 H1A 0.9900
C1 H1B 0.9900
C1 C2 1.515(4)
C2 H2A 0.9900
C2 H2B 0.9900
C2 C3 1.530(4)
C3 H3A 0.9900
C3 H3B 0.9900
C3 C4 1.539(4)
C4 H4A 0.9900
C4 H4B 0.9900
C4 C5 1.519(4)
C5 H5A 0.9900
C5 H5B 0.9900
C5 C6 1.512(3)
C6 H6A 0.9900
C6 H6B 0.9900
C10 C11 1.405(3)
C10 C15 1.396(4)
C11 H11 0.9500
C11 C12 1.388(4)
C12 H12 0.9500
C12 C13 1.390(4)
C13 C14 1.398(4)
C14 H14 0.9500
C14 C15 1.382(4)
C15 H15 0.9500
C16 H16A 0.9800
C16 H16B 0.9800
C16 H16C 0.9800
C20 C21 1.396(3)
C20 C25 1.400(3)
C21 H21 0.9500
C21 C22 1.382(4)
C22 H22 0.9500
C22 C23 1.394(4)
C23 C24 1.395(3)
C24 H24 0.9500
C24 C25 1.388(4)
C25 H25 0.9500
C26 H26A 0.9800
C26 H26B 0.9800
C26 H26C 0.9800

loop_
_geom_torsion_atom_site_label_1
_geom_torsion_atom_site_label_2
_geom_torsion_atom_site_label_3
_geom_torsion_atom_site_label_4
_geom_torsion
P1 O1 C1 C2 162.12(18)
P1 C10 C11 C12 175.04(18)
P1 C10 C15 C14 -175.68(19)
P2 O2 C6 C5 163.87(17)
P2 C20 C21 C22 177.3(2)
P2 C20 C25 C24 -178.0(2)
S1 P1 O1 C1 68.91(19)
S1 P1 C10 C11 -79.16(19)
S1 P1 C10 C15 96.2(2)
S2 P2 O2 C6 68.96(18)
S2 P2 C20 C21 -78.7(2)
S2 P2 C20 C25 98.3(2)
S3 P1 O1 C1 -47.6(2)
S3 P1 C10 C11 36.8(2)
S3 P1 C10 C15 -147.81(17)
S4 P2 O2 C6 -46.1(2)
S4 P2 C20 C21 35.8(2)
S4 P2 C20 C25 -147.18(19)
O1 P1 C10 C11 167.05(18)
O1 P1 C10 C15 -17.6(2)
O1 C1 C2 C3 59.4(3)
O2 P2 C20 C21 165.91(19)
O2 P2 C20 C25 -17.1(2)
O3 C13 C14 C15 -179.9(2)
O4 C23 C24 C25 179.4(2)
C1 C2 C3 C4 70.8(3)
C2 C3 C4 C5 -147.2(2)
C3 C4 C5 C6 69.5(3)
C4 C5 C6 O2 61.7(3)
C10 P1 O1 C1 -178.47(18)
C10 C11 C12 C13 0.6(4)
C11 C10 C15 C14 -0.3(4)
C11 C12 C13 O3 179.0(2)
C11 C12 C13 C14 0.1(4)
C12 C13 C14 C15 -0.9(4)
C13 C14 C15 C10 1.0(4)
C15 C10 C11 C12 -0.5(3)
C16 O3 C13 C12 8.2(3)
C16 O3 C13 C14 -172.9(2)
C20 P2 O2 C6 -176.75(18)
C20 C21 C22 C23 0.1(4)
C21 C20 C25 C24 -1.0(4)
C21 C22 C23 O4 179.9(2)
C21 C22 C23 C24 0.4(4)
C22 C23 C24 C25 -1.3(4)
C23 C24 C25 C20 1.5(4)
C25 C20 C21 C22 0.2(4)
C26 O4 C23 C22 -177.5(2)
C26 O4 C23 C24 1.9(4)
